data_4109061
loop_
_publ_author_name
'Morgan L. Cable'
'James P. Kirby'
'Karn Sorasaenee'
'Harry B. Gray'
'Adrian Ponce'

_publ_section_title
;
 Bacterial Spore Detection by [Tb3+(macrocycle)(dipicolinate)]
 Luminescence
;
_journal_name_full 'Journal of the American Chemical Society'
_journal_page_first 1474
_journal_page_last 1475
_journal_paper_doi 10.1021/ja061831t
_journal_volume 129
_journal_year 2007
_chemical_formula_moiety 'C19 H25 N5 O8 Tb, C16 H36 N, 0.47(C3 H8 O), 0.53(C3 H6 O), 3(H2 O)'
_chemical_formula_sum 'C38 H73 N6 O12 Tb'
_chemical_formula_weight 964.94
_chemical_name_systematic
;
 ?
;
_space_group_IT_number 14
_symmetry_cell_setting monoclinic
_symmetry_space_group_name_Hall '-P 2ybc'
_symmetry_space_group_name_H-M 'P 1 21/c 1'
_atom_sites_solution_hydrogens geom
_atom_sites_solution_primary direct
_atom_sites_solution_secondary difmap
_audit_creation_method SHELXL-97
_cell_angle_alpha 90.00
_cell_angle_beta 90.0130(10)
_cell_angle_gamma 90.00
_cell_formula_units_Z 4
_cell_length_a 13.1047(5)
_cell_length_b 13.3397(5)
_cell_length_c 26.0901(9)
_cell_measurement_reflns_used 24638
_cell_measurement_temperature 100(2)
_cell_measurement_theta_max 37.67
_cell_measurement_theta_min 2.18
_cell_volume 4560.9(3)
_computing_cell_refinement 'Bruker SAINT v6.45A'
_computing_data_collection 'Bruker SMART v5.630'
_computing_data_reduction 'Bruker SAINT v6.45A'
_computing_molecular_graphics 'Bruker XP v5.1'
_computing_publication_material 'Bruker XCIF v6.12'
_computing_structure_refinement 'Bruker XL v6.12'
_computing_structure_solution 'Bruker XS v6.12'
_diffrn_ambient_temperature 100(2)
_diffrn_measured_fraction_theta_full 0.836
_diffrn_measured_fraction_theta_max 0.836
_diffrn_measurement_device_type 'Bruker SMART 1000'
_diffrn_measurement_method '\w scans at 5 \f settings'
_diffrn_radiation_monochromator graphite
_diffrn_radiation_source 'fine-focus sealed tube'
_diffrn_radiation_type MoK\a
_diffrn_radiation_wavelength 0.71073
_diffrn_reflns_av_R_equivalents 0.0879
_diffrn_reflns_av_sigmaI/netI 0.0790
_diffrn_reflns_limit_h_max 22
_diffrn_reflns_limit_h_min -22
_diffrn_reflns_limit_k_max 20
_diffrn_reflns_limit_k_min -17
_diffrn_reflns_limit_l_max 44
_diffrn_reflns_limit_l_min -40
_diffrn_reflns_number 78733
_diffrn_reflns_theta_full 37.67
_diffrn_reflns_theta_max 37.67
_diffrn_reflns_theta_min 1.56
_exptl_absorpt_coefficient_mu 1.613
_exptl_absorpt_correction_T_max 0.8425
_exptl_absorpt_correction_T_min 0.6022
_exptl_absorpt_correction_type none
_exptl_crystal_colour Colorless
_exptl_crystal_density_diffrn 1.405
_exptl_crystal_density_meas 0
_exptl_crystal_description Square
_exptl_crystal_F_000 2016
_exptl_crystal_size_max 0.35
_exptl_crystal_size_mid 0.31
_exptl_crystal_size_min 0.11
_refine_diff_density_max 3.035
_refine_diff_density_min -2.004
_refine_diff_density_rms 0.128
_refine_ls_extinction_method none
_refine_ls_goodness_of_fit_ref 1.077
_refine_ls_hydrogen_treatment Riding
_refine_ls_matrix_type 'Full matrix'
_refine_ls_number_parameters 577
_refine_ls_number_reflns 20316
_refine_ls_number_restraints 0
_refine_ls_restrained_S_all 1.077
_refine_ls_R_factor_all 0.0900
_refine_ls_R_factor_gt 0.0384
_refine_ls_shift/su_max 0.005
_refine_ls_shift/su_mean 0.000
_refine_ls_structure_factor_coef Fsqd
_refine_ls_weighting_details w=1/s^2^(Fo^2^)
_refine_ls_weighting_scheme sigma
_refine_ls_wR_factor_gt 0.0639
_refine_ls_wR_factor_ref 0.0717
_reflns_number_gt 11252
_reflns_number_total 20316
_reflns_threshold_expression >2sigma(I)
_cod_data_source_file ja061831tsi20061205_040752.cif
_cod_data_source_block mlc03
_cod_depositor_comments
;
The following automatic conversions were performed:

'_atom_sites_solution_primary' value 'direct methods' was changed to
'direct'.

'_atom_sites_solution_secondary' value 'Difference Fourier map' was
changed to 'difmap'.

'_atom_sites_solution_hydrogens' value 'Geometric positions' was
changed to 'geom'.

Automatic conversion script
Id: cif_fix_values 6452 2018-10-05 10:23:21Z andrius 
;
_cod_database_code 4109061

loop_
_symmetry_equiv_pos_as_xyz
'x, y, z'
'-x, y+1/2, -z+1/2'
'-x, -y, -z'
'x, -y-1/2, z-1/2'

loop_
_atom_site_label
_atom_site_type_symbol
_atom_site_fract_x
_atom_site_fract_y
_atom_site_fract_z
_atom_site_U_iso_or_equiv
_atom_site_adp_type
_atom_site_occupancy
_atom_site_symmetry_multiplicity
_atom_site_calc_flag
_atom_site_refinement_flags
_atom_site_disorder_assembly
_atom_site_disorder_group
Tb Tb 0.248793(9) 0.007650(7) 0.499532(4) 0.01424(3) Uani 1 1 d . . .
O1 O 0.17019(11) -0.08704(12) 0.56642(6) 0.0186(3) Uani 1 1 d . . .
O2 O 0.14198(13) -0.23222(13) 0.60743(6) 0.0291(4) Uani 1 1 d . . .
O3 O 0.33036(11) -0.04999(12) 0.42269(5) 0.0185(3) Uani 1 1 d . . .
O4 O 0.36419(16) -0.17090(14) 0.36576(6) 0.0362(5) Uani 1 1 d . . .
O5 O 0.39468(11) -0.05726(12) 0.54070(5) 0.0179(3) Uani 1 1 d . . .
O6 O 0.46724(11) -0.10652(12) 0.61366(6) 0.0186(3) Uani 1 1 d . . .
O7 O 0.10577(11) -0.03364(12) 0.44968(5) 0.0179(3) Uani 1 1 d . . .
O8 O 0.03028(12) -0.03909(13) 0.37334(6) 0.0235(3) Uani 1 1 d . . .
N1 N 0.25043(13) -0.17768(14) 0.48762(6) 0.0165(4) Uani 1 1 d . . .
N2 N 0.29506(13) 0.10109(14) 0.58583(7) 0.0173(4) Uani 1 1 d . . .
N3 N 0.39144(13) 0.13675(14) 0.48613(7) 0.0177(4) Uani 1 1 d . . .
H3 H 0.4412 0.1029 0.4675 0.021 Uiso 1 1 calc R . .
N4 N 0.20267(13) 0.14462(15) 0.42942(7) 0.0182(4) Uani 1 1 d . . .
N5 N 0.10483(14) 0.12221(14) 0.53019(7) 0.0175(4) Uani 1 1 d . . .
H5 H 0.0553 0.0792 0.5431 0.021 Uiso 1 1 calc R . .
C1 C 0.28925(16) -0.21672(18) 0.44489(8) 0.0192(4) Uani 1 1 d . . .
C2 C 0.29104(18) -0.31953(19) 0.43646(10) 0.0282(5) Uani 1 1 d . . .
H2 H 0.3173 -0.3464 0.4054 0.034 Uiso 1 1 calc R . .
C3 C 0.2534(2) -0.3821(2) 0.47463(12) 0.0381(7) Uani 1 1 d . . .
H3A H 0.2550 -0.4528 0.4703 0.046 Uiso 1 1 calc R . .
C4 C 0.2134(2) -0.3404(2) 0.51910(11) 0.0330(6) Uani 1 1 d . . .
H4 H 0.1867 -0.3819 0.5455 0.040 Uiso 1 1 calc R . .
C5 C 0.21346(16) -0.23718(17) 0.52417(9) 0.0202(5) Uani 1 1 d . . .
C6 C 0.33125(17) -0.13945(19) 0.40734(8) 0.0205(5) Uani 1 1 d . . .
C7 C 0.17127(17) -0.18167(19) 0.57066(9) 0.0207(5) Uani 1 1 d . . .
C8 C 0.36370(17) 0.18656(18) 0.57593(9) 0.0214(5) Uani 1 1 d . . .
H8A H 0.3991 0.2046 0.6082 0.026 Uiso 1 1 calc R . .
H8B H 0.3224 0.2450 0.5652 0.026 Uiso 1 1 calc R . .
C9 C 0.44248(17) 0.16484(18) 0.53505(9) 0.0215(5) Uani 1 1 d . . .
H9A H 0.4855 0.2249 0.5296 0.026 Uiso 1 1 calc R . .
H9B H 0.4872 0.1094 0.5465 0.026 Uiso 1 1 calc R . .
C10 C 0.36635(18) 0.22477(18) 0.45492(9) 0.0237(5) Uani 1 1 d . . .
H10A H 0.4297 0.2550 0.4412 0.028 Uiso 1 1 calc R . .
H10B H 0.3314 0.2756 0.4763 0.028 Uiso 1 1 calc R . .
C11 C 0.29702(17) 0.19312(19) 0.41082(9) 0.0234(5) Uani 1 1 d . . .
H11A H 0.2789 0.2528 0.3902 0.028 Uiso 1 1 calc R . .
H11B H 0.3343 0.1459 0.3883 0.028 Uiso 1 1 calc R . .
C12 C 0.13242(17) 0.22047(18) 0.45128(9) 0.0235(5) Uani 1 1 d . . .
H12A H 0.0964 0.2549 0.4229 0.028 Uiso 1 1 calc R . .
H12B H 0.1729 0.2714 0.4700 0.028 Uiso 1 1 calc R . .
C13 C 0.05420(17) 0.17595(18) 0.48744(9) 0.0214(5) Uani 1 1 d . . .
H13A H 0.0107 0.2301 0.5014 0.026 Uiso 1 1 calc R . .
H13B H 0.0098 0.1288 0.4684 0.026 Uiso 1 1 calc R . .
C14 C 0.13005(17) 0.18997(18) 0.57305(9) 0.0220(5) Uani 1 1 d . . .
H14A H 0.0667 0.2112 0.5906 0.026 Uiso 1 1 calc R . .
H14B H 0.1646 0.2506 0.5598 0.026 Uiso 1 1 calc R . .
C15 C 0.19911(16) 0.13668(18) 0.61055(8) 0.0204(5) Uani 1 1 d . . .
H15A H 0.2164 0.1829 0.6389 0.024 Uiso 1 1 calc R . .
H15B H 0.1624 0.0786 0.6253 0.024 Uiso 1 1 calc R . .
C16 C 0.34549(16) 0.02554(18) 0.61839(8) 0.0197(4) Uani 1 1 d . . .
H16A H 0.2927 -0.0102 0.6385 0.024 Uiso 1 1 calc R . .
H16B H 0.3908 0.0604 0.6430 0.024 Uiso 1 1 calc R . .
C17 C 0.40811(15) -0.05124(17) 0.58888(8) 0.0160(4) Uani 1 1 d . . .
C18 C 0.15250(17) 0.08943(18) 0.38702(8) 0.0217(5) Uani 1 1 d . . .
H18A H 0.2055 0.0662 0.3627 0.026 Uiso 1 1 calc R . .
H18B H 0.1071 0.1361 0.3683 0.026 Uiso 1 1 calc R . .
C19 C 0.09038(15) -0.00018(17) 0.40452(7) 0.0181(4) Uani 1 1 d . . .
N6 N 0.63769(14) 0.28388(14) 0.27996(7) 0.0197(4) Uani 1 1 d . . .
C20 C 0.71915(16) 0.34706(19) 0.25415(9) 0.0236(5) Uani 1 1 d . . .
H20A H 0.7005 0.4186 0.2580 0.028 Uiso 1 1 calc R . .
H20B H 0.7190 0.3315 0.2170 0.028 Uiso 1 1 calc R . .
C21 C 0.82709(17) 0.3325(2) 0.27457(10) 0.0293(6) Uani 1 1 d . . .
H21A H 0.8493 0.2626 0.2684 0.035 Uiso 1 1 calc R . .
H21B H 0.8281 0.3448 0.3120 0.035 Uiso 1 1 calc R . .
C22 C 0.8999(2) 0.4044(3) 0.24810(14) 0.0545(10) Uani 1 1 d . . .
H22A H 0.8918 0.3984 0.2105 0.065 Uiso 1 1 calc R . .
H22B H 0.8829 0.4741 0.2580 0.065 Uiso 1 1 calc R . .
C23 C 1.0110(2) 0.3815(3) 0.26291(14) 0.0571(10) Uani 1 1 d . . .
H23A H 1.0185 0.3856 0.3002 0.086 Uiso 1 1 calc R . .
H23B H 1.0564 0.4303 0.2466 0.086 Uiso 1 1 calc R . .
H23C H 1.0290 0.3138 0.2514 0.086 Uiso 1 1 calc R . .
C24 C 0.66727(17) 0.17328(17) 0.27939(8) 0.0215(5) Uani 1 1 d . . .
H24A H 0.7311 0.1651 0.2993 0.026 Uiso 1 1 calc R . .
H24B H 0.6133 0.1347 0.2971 0.026 Uiso 1 1 calc R . .
C25 C 0.6831(2) 0.1282(2) 0.22651(9) 0.0296(6) Uani 1 1 d . . .
H25A H 0.6206 0.1375 0.2057 0.036 Uiso 1 1 calc R . .
H25B H 0.7400 0.1630 0.2090 0.036 Uiso 1 1 calc R . .
C26 C 0.7071(2) 0.01755(19) 0.23077(9) 0.0306(5) Uani 1 1 d . . .
H26A H 0.6489 -0.0172 0.2471 0.037 Uiso 1 1 calc R . .
H26B H 0.7676 0.0085 0.2531 0.037 Uiso 1 1 calc R . .
C27 C 0.7281(2) -0.0300(2) 0.17879(10) 0.0389(7) Uani 1 1 d . . .
H27A H 0.6681 -0.0222 0.1568 0.058 Uiso 1 1 calc R . .
H27B H 0.7429 -0.1015 0.1833 0.058 Uiso 1 1 calc R . .
H27C H 0.7868 0.0030 0.1628 0.058 Uiso 1 1 calc R . .
C28 C 0.53833(17) 0.30036(19) 0.25045(9) 0.0235(5) Uani 1 1 d . . .
H28A H 0.5493 0.2799 0.2144 0.028 Uiso 1 1 calc R . .
H28B H 0.5230 0.3730 0.2504 0.028 Uiso 1 1 calc R . .
C29 C 0.44577(17) 0.2451(2) 0.27074(9) 0.0267(5) Uani 1 1 d . . .
H29A H 0.4652 0.1755 0.2797 0.032 Uiso 1 1 calc R . .
H29B H 0.4211 0.2785 0.3023 0.032 Uiso 1 1 calc R . .
C30 C 0.36064(19) 0.2431(2) 0.23107(9) 0.0282(5) Uani 1 1 d . . .
H30A H 0.3855 0.2086 0.1999 0.034 Uiso 1 1 calc R . .
H30B H 0.3432 0.3129 0.2215 0.034 Uiso 1 1 calc R . .
C31 C 0.2648(2) 0.1905(2) 0.25007(11) 0.0374(7) Uani 1 1 d . . .
H31A H 0.2822 0.1228 0.2617 0.056 Uiso 1 1 calc R . .
H31B H 0.2149 0.1865 0.2221 0.056 Uiso 1 1 calc R . .
H31C H 0.2355 0.2285 0.2787 0.056 Uiso 1 1 calc R . .
C32 C 0.62434(17) 0.31335(17) 0.33590(8) 0.0212(5) Uani 1 1 d . . .
H32A H 0.5692 0.2718 0.3508 0.025 Uiso 1 1 calc R . .
H32B H 0.6881 0.2972 0.3545 0.025 Uiso 1 1 calc R . .
C33 C 0.5990(2) 0.4229(2) 0.34513(10) 0.0319(6) Uani 1 1 d . . .
H33A H 0.6594 0.4646 0.3371 0.038 Uiso 1 1 calc R . .
H33B H 0.5428 0.4434 0.3220 0.038 Uiso 1 1 calc R . .
C34 C 0.5677(2) 0.4402(2) 0.39990(11) 0.0371(7) Uani 1 1 d . . .
H34A H 0.6192 0.4089 0.4226 0.044 Uiso 1 1 calc R . .
H34B H 0.5020 0.4055 0.4060 0.044 Uiso 1 1 calc R . .
C35 C 0.5560(3) 0.5486(3) 0.41505(14) 0.0576(9) Uani 1 1 d . . .
H35A H 0.6223 0.5823 0.4127 0.086 Uiso 1 1 calc R . .
H35B H 0.5308 0.5526 0.4504 0.086 Uiso 1 1 calc R . .
H35C H 0.5074 0.5814 0.3920 0.086 Uiso 1 1 calc R . .
O11 O 0.57538(13) 0.50550(12) 0.18920(6) 0.0269(4) Uani 1 1 d G . .
H11A H 0.6027 0.4468 0.1698 0.040 Uiso 1 1 d G . .
H11B H 0.5354 0.5544 0.1683 0.040 Uiso 1 1 d G . .
O12 O 0.91747(15) 0.09753(15) 0.31226(6) 0.0349(4) Uani 1 1 d G . .
H12A H 0.8917 0.1478 0.3375 0.052 Uiso 1 1 d G . .
H12B H 0.9665 0.0469 0.3261 0.052 Uiso 1 1 d G . .
O51A O 0.1484(7) 0.4416(5) 0.6143(5) 0.065(3) Uani 0.476(4) 1 d P A 1
H51C H 0.1742 0.3943 0.6311 0.097 Uiso 0.476(4) 1 calc PR A 1
C52A C 0.0544(6) 0.4415(7) 0.6202(4) 0.064(3) Uani 0.476(4) 1 d P A 1
H52A H 0.0496 0.5036 0.6415 0.077 Uiso 0.476(4) 1 calc PR A 1
C53A C 0.0002(6) 0.3743(6) 0.6551(3) 0.058(2) Uani 0.476(4) 1 d P A 1
H53A H 0.0489 0.3279 0.6710 0.086 Uiso 0.476(4) 1 calc PR A 1
H53B H -0.0511 0.3361 0.6359 0.086 Uiso 0.476(4) 1 calc PR A 1
H53C H -0.0336 0.4138 0.6818 0.086 Uiso 0.476(4) 1 calc PR A 1
C54A C -0.0223(9) 0.4727(10) 0.5781(5) 0.092(4) Uani 0.476(4) 1 d P A 1
H54A H 0.0079 0.5253 0.5568 0.138 Uiso 0.476(4) 1 calc PR A 1
H54B H -0.0848 0.4981 0.5942 0.138 Uiso 0.476(4) 1 calc PR A 1
H54C H -0.0388 0.4144 0.5568 0.138 Uiso 0.476(4) 1 calc PR A 1
O50A O 0.8868(4) 0.2675(4) 0.14694(19) 0.0619(16) Uani 0.476(4) 1 d P A 1
O51B O 0.1315(5) 0.4316(3) 0.5364(2) 0.0745(18) Uani 0.524(4) 1 d P A 2
C52B C 0.0899(7) 0.4533(5) 0.5758(3) 0.0529(19) Uani 0.524(4) 1 d P A 2
C53B C -0.0022(8) 0.5292(7) 0.5909(5) 0.068(3) Uani 0.524(4) 1 d P A 2
H53D H -0.0373 0.5042 0.6215 0.102 Uiso 0.524(4) 1 calc PR A 2
H53E H -0.0508 0.5333 0.5623 0.102 Uiso 0.524(4) 1 calc PR A 2
H53F H 0.0258 0.5960 0.5978 0.102 Uiso 0.524(4) 1 calc PR A 2
C54B C 0.1385(15) 0.4504(15) 0.6255(7) 0.149(10) Uani 0.524(4) 1 d P A 2
H54D H 0.2064 0.4202 0.6222 0.223 Uiso 0.524(4) 1 calc PR A 2
H54E H 0.0970 0.4103 0.6491 0.223 Uiso 0.524(4) 1 calc PR A 2
H54F H 0.1451 0.5187 0.6389 0.223 Uiso 0.524(4) 1 calc PR A 2
O50B O -0.0123(5) 0.3726(6) 0.7096(2) 0.096(2) Uani 0.524(4) 1 d PG A 2
H50C H -0.0159 0.3218 0.6815 0.144 Uiso 0.524(4) 1 d PG A 2
H50D H -0.0577 0.4027 0.7362 0.144 Uiso 0.524(4) 1 d PG A 2

loop_
_atom_site_aniso_label
_atom_site_aniso_U_11
_atom_site_aniso_U_22
_atom_site_aniso_U_33
_atom_site_aniso_U_23
_atom_site_aniso_U_13
_atom_site_aniso_U_12
Tb 0.01180(4) 0.01862(5) 0.01228(4) 0.00149(6) -0.00135(2) -0.00080(6)
O1 0.0184(8) 0.0233(9) 0.0143(7) 0.0017(6) 0.0001(6) 0.0007(7)
O2 0.0338(10) 0.0303(10) 0.0234(9) 0.0121(7) 0.0073(7) 0.0031(8)
O3 0.0182(8) 0.0248(9) 0.0127(7) 0.0006(6) -0.0012(6) -0.0019(6)
O4 0.0580(13) 0.0351(11) 0.0155(8) -0.0071(8) 0.0075(8) -0.0083(9)
O5 0.0157(7) 0.0258(9) 0.0123(7) -0.0002(6) -0.0028(5) 0.0012(6)
O6 0.0174(8) 0.0216(8) 0.0168(7) 0.0018(6) -0.0030(6) -0.0012(6)
O7 0.0142(7) 0.0244(8) 0.0152(7) 0.0029(6) -0.0022(5) -0.0002(6)
O8 0.0246(9) 0.0292(9) 0.0166(7) -0.0015(7) -0.0065(6) 0.0004(7)
N1 0.0112(8) 0.0239(9) 0.0143(8) 0.0014(6) -0.0035(7) 0.0004(7)
N2 0.0162(9) 0.0207(10) 0.0150(8) 0.0000(7) -0.0030(7) 0.0010(7)
N3 0.0137(9) 0.0215(10) 0.0179(9) 0.0002(8) 0.0009(7) -0.0012(7)
N4 0.0148(9) 0.0247(10) 0.0150(8) 0.0037(7) -0.0010(7) -0.0020(7)
N5 0.0141(9) 0.0213(10) 0.0170(9) 0.0022(8) 0.0006(7) -0.0013(7)
C1 0.0136(10) 0.0270(12) 0.0171(10) -0.0017(9) -0.0036(8) -0.0006(9)
C2 0.0243(12) 0.0300(14) 0.0303(13) -0.0069(11) 0.0025(10) 0.0002(10)
C3 0.0416(17) 0.0250(15) 0.0478(17) -0.0055(13) 0.0105(13) -0.0009(12)
C4 0.0309(14) 0.0267(14) 0.0414(16) 0.0083(12) 0.0092(12) 0.0010(11)
C5 0.0151(10) 0.0241(12) 0.0216(11) 0.0049(9) -0.0011(8) 0.0012(9)
C6 0.0152(10) 0.0308(13) 0.0155(10) -0.0002(10) -0.0030(8) -0.0032(9)
C7 0.0113(10) 0.0306(13) 0.0201(11) 0.0059(10) -0.0009(8) 0.0032(9)
C8 0.0181(11) 0.0245(12) 0.0216(11) -0.0046(9) -0.0026(8) -0.0044(9)
C9 0.0167(11) 0.0252(12) 0.0226(11) -0.0006(10) -0.0036(9) -0.0066(9)
C10 0.0201(11) 0.0251(13) 0.0259(12) 0.0046(10) -0.0018(9) -0.0065(9)
C11 0.0202(11) 0.0276(13) 0.0224(11) 0.0072(10) -0.0002(9) -0.0038(9)
C12 0.0220(12) 0.0231(12) 0.0256(12) 0.0070(10) -0.0033(9) 0.0032(9)
C13 0.0160(11) 0.0256(12) 0.0226(11) 0.0010(10) -0.0025(9) 0.0027(9)
C14 0.0160(11) 0.0245(12) 0.0254(12) -0.0014(10) -0.0006(9) 0.0042(9)
C15 0.0185(11) 0.0235(12) 0.0193(10) -0.0054(9) -0.0011(8) 0.0011(9)
C16 0.0182(10) 0.0278(12) 0.0133(9) -0.0011(8) -0.0038(7) 0.0034(9)
C17 0.0120(9) 0.0208(11) 0.0153(9) 0.0013(9) -0.0013(7) -0.0045(8)
C18 0.0204(11) 0.0303(13) 0.0146(10) 0.0048(9) -0.0029(8) -0.0012(9)
C19 0.0142(9) 0.0238(12) 0.0164(8) -0.0003(9) -0.0001(6) 0.0054(9)
N6 0.0151(9) 0.0263(10) 0.0176(9) 0.0086(8) 0.0015(7) 0.0023(7)
C20 0.0154(11) 0.0300(13) 0.0256(12) 0.0139(10) 0.0031(8) 0.0018(9)
C21 0.0173(12) 0.0375(16) 0.0332(13) 0.0199(12) 0.0014(9) 0.0008(11)
C22 0.0179(13) 0.074(2) 0.072(2) 0.0480(19) 0.0002(13) -0.0043(14)
C23 0.0218(15) 0.072(2) 0.078(3) 0.037(2) 0.0017(15) -0.0079(15)
C24 0.0182(11) 0.0271(12) 0.0193(10) 0.0086(9) 0.0015(8) 0.0044(9)
C25 0.0316(14) 0.0352(16) 0.0221(12) 0.0065(11) 0.0002(10) 0.0079(12)
C26 0.0306(13) 0.0332(15) 0.0279(12) 0.0026(11) -0.0014(9) 0.0050(11)
C27 0.0392(16) 0.0448(17) 0.0327(14) -0.0037(13) 0.0000(11) 0.0076(13)
C28 0.0178(11) 0.0324(14) 0.0203(11) 0.0101(10) -0.0022(8) 0.0037(9)
C29 0.0185(11) 0.0420(15) 0.0196(11) 0.0095(10) -0.0020(8) -0.0009(10)
C30 0.0261(13) 0.0329(14) 0.0255(12) 0.0056(10) -0.0065(10) -0.0030(10)
C31 0.0257(14) 0.0410(17) 0.0454(17) 0.0071(13) -0.0097(12) -0.0050(12)
C32 0.0183(11) 0.0257(12) 0.0197(10) 0.0066(9) 0.0006(8) -0.0012(9)
C33 0.0340(14) 0.0316(14) 0.0303(13) 0.0073(11) 0.0026(11) 0.0057(11)
C34 0.0448(17) 0.0310(16) 0.0353(15) -0.0016(12) 0.0075(12) -0.0032(13)
C35 0.066(2) 0.044(2) 0.063(2) -0.0129(18) 0.0116(19) 0.0070(18)
O11 0.0356(9) 0.0269(9) 0.0183(7) 0.0010(7) -0.0068(6) 0.0064(8)
O12 0.0394(11) 0.0454(12) 0.0199(8) 0.0034(8) -0.0058(7) 0.0154(9)
O51A 0.028(3) 0.040(3) 0.126(10) -0.020(4) 0.016(4) -0.004(2)
C52A 0.035(4) 0.077(6) 0.080(6) -0.036(5) 0.007(4) 0.006(4)
C53A 0.048(4) 0.061(5) 0.064(5) -0.018(4) 0.002(4) 0.009(4)
C54A 0.051(7) 0.130(13) 0.096(10) 0.020(9) 0.009(6) 0.006(8)
O50A 0.062(3) 0.072(4) 0.052(3) 0.014(3) -0.012(2) 0.004(3)
O51B 0.116(5) 0.033(3) 0.074(4) 0.007(2) 0.038(3) -0.003(3)
C52B 0.080(6) 0.023(3) 0.055(4) 0.004(3) 0.021(4) -0.009(3)
C53B 0.038(5) 0.075(7) 0.090(7) 0.018(6) -0.006(4) -0.002(4)
C54B 0.099(14) 0.29(2) 0.055(6) -0.061(10) -0.016(7) 0.039(13)
O50B 0.111(5) 0.117(6) 0.058(4) -0.017(4) 0.023(3) -0.035(4)

loop_
_atom_type_symbol
_atom_type_description
_atom_type_scat_dispersion_real
_atom_type_scat_dispersion_imag
_atom_type_scat_source
C C 0.0033 0.0016 'International Tables Vol C Tables 4.2.6.8 and 6.1.1.4'
H H 0.0000 0.0000 'International Tables Vol C Tables 4.2.6.8 and 6.1.1.4'
N N 0.0061 0.0033 'International Tables Vol C Tables 4.2.6.8 and 6.1.1.4'
O O 0.0106 0.0060 'International Tables Vol C Tables 4.2.6.8 and 6.1.1.4'
Tb Tb -0.1723 4.1537 'International Tables Vol C Tables 4.2.6.8 and 6.1.1.4'

loop_
_geom_angle_atom_site_label_1
_geom_angle_atom_site_label_2
_geom_angle_atom_site_label_3
_geom_angle
O7 Tb O5 144.47(6)
O7 Tb O1 86.35(5)
O5 Tb O1 79.79(5)
O7 Tb O3 79.49(5)
O5 Tb O3 84.35(5)
O1 Tb O3 129.31(6)
O7 Tb N1 72.84(5)
O5 Tb N1 71.66(5)
O1 Tb N1 64.54(5)
O3 Tb N1 64.78(6)
O7 Tb N5 74.00(5)
O5 Tb N5 132.49(5)
O1 Tb N5 76.65(6)
O3 Tb N5 141.46(5)
N1 Tb N5 129.68(6)
O7 Tb N3 131.59(5)
O5 Tb N3 73.61(6)
O1 Tb N3 140.27(5)
O3 Tb N3 77.08(6)
N1 Tb N3 129.99(6)
N5 Tb N3 100.32(6)
O7 Tb N2 139.96(5)
O5 Tb N2 66.38(5)
O1 Tb N2 74.10(5)
O3 Tb N2 139.53(5)
N1 Tb N2 124.89(5)
N5 Tb N2 67.71(5)
N3 Tb N2 68.45(6)
O7 Tb N4 66.30(5)
O5 Tb N4 138.69(5)
O1 Tb N4 140.29(5)
O3 Tb N4 75.30(6)
N1 Tb N4 126.78(5)
N5 Tb N4 68.67(6)
N3 Tb N4 67.04(5)
N2 Tb N4 108.32(6)
C7 O1 Tb 125.87(15)
C6 O3 Tb 125.03(14)
C17 O5 Tb 122.63(14)
C19 O7 Tb 123.76(14)
C5 N1 C1 120.4(2)
C5 N1 Tb 119.92(14)
C1 N1 Tb 119.72(15)
C8 N2 C16 110.85(17)
C8 N2 C15 110.12(18)
C16 N2 C15 110.26(17)
C8 N2 Tb 110.80(13)
C16 N2 Tb 105.73(13)
C15 N2 Tb 108.99(12)
C10 N3 C9 112.04(18)
C10 N3 Tb 116.74(13)
C9 N3 Tb 112.29(13)
C18 N4 C12 110.54(17)
C18 N4 C11 110.08(17)
C12 N4 C11 110.32(19)
C18 N4 Tb 105.86(13)
C12 N4 Tb 110.24(12)
C11 N4 Tb 109.71(12)
C13 N5 C14 111.97(18)
C13 N5 Tb 112.57(13)
C14 N5 Tb 115.99(13)
N1 C1 C2 121.7(2)
N1 C1 C6 114.3(2)
C2 C1 C6 124.0(2)
C1 C2 C3 118.2(2)
C2 C3 C4 119.5(2)
C5 C4 C3 118.5(2)
N1 C5 C4 121.7(2)
N1 C5 C7 114.3(2)
C4 C5 C7 124.0(2)
O4 C6 O3 127.0(2)
O4 C6 C1 117.3(2)
O3 C6 C1 115.66(19)
O2 C7 O1 127.5(2)
O2 C7 C5 117.8(2)
O1 C7 C5 114.7(2)
N2 C8 C9 113.07(19)
N3 C9 C8 110.25(17)
N3 C10 C11 109.31(19)
N4 C11 C10 111.82(18)
N4 C12 C13 113.11(19)
N5 C13 C12 110.81(17)
N5 C14 C15 109.68(18)
N2 C15 C14 112.02(18)
N2 C16 C17 114.21(17)
O6 C17 O5 124.0(2)
O6 C17 C16 118.02(18)
O5 C17 C16 117.91(18)
N4 C18 C19 113.87(17)
O8 C19 O7 123.9(2)
O8 C19 C18 118.11(19)
O7 C19 C18 117.97(18)
C20 N6 C28 107.20(16)
C20 N6 C32 111.30(18)
C28 N6 C32 110.36(17)
C20 N6 C24 110.72(17)
C28 N6 C24 110.53(18)
C32 N6 C24 106.77(16)
N6 C20 C21 115.28(18)
C20 C21 C22 110.1(2)
C23 C22 C21 110.8(2)
C25 C24 N6 115.25(18)
C26 C25 C24 110.4(2)
C25 C26 C27 112.2(2)
N6 C28 C29 115.84(18)
C30 C29 C28 110.94(19)
C29 C30 C31 113.0(2)
C33 C32 N6 115.22(18)
C34 C33 C32 111.0(2)
C33 C34 C35 115.1(3)
O51A C52A C53A 124.1(10)
O51A C52A C54A 123.9(11)
C53A C52A C54A 106.9(8)
O51B C52B C54B 124.3(12)
O51B C52B C53B 134.0(8)
C54B C52B C53B 97.3(10)

loop_
_geom_bond_atom_site_label_1
_geom_bond_atom_site_label_2
_geom_bond_distance
Tb O7 2.3467(14)
Tb O5 2.3573(15)
Tb O1 2.3879(15)
Tb O3 2.3987(15)
Tb N1 2.4918(19)
Tb N5 2.5564(18)
Tb N3 2.5657(18)
Tb N2 2.6437(17)
Tb N4 2.6550(18)
O1 C7 1.267(3)
O2 C7 1.234(3)
O3 C6 1.259(3)
O4 C6 1.241(3)
O5 C17 1.272(2)
O6 C17 1.250(2)
O7 C19 1.276(2)
O8 C19 1.245(2)
N1 C5 1.332(3)
N1 C1 1.332(3)
N2 C8 1.475(3)
N2 C16 1.475(3)
N2 C15 1.491(3)
N3 C10 1.466(3)
N3 C9 1.489(3)
N4 C18 1.483(3)
N4 C12 1.482(3)
N4 C11 1.478(3)
N5 C13 1.482(3)
N5 C14 1.475(3)
C1 C2 1.389(3)
C1 C6 1.525(3)
C2 C3 1.390(4)
C3 C4 1.389(4)
C4 C5 1.384(3)
C5 C7 1.525(3)
C8 C9 1.513(3)
C10 C11 1.526(3)
C12 C13 1.515(3)
C14 C15 1.510(3)
C16 C17 1.522(3)
C18 C19 1.517(3)
N6 C20 1.518(3)
N6 C28 1.528(3)
N6 C32 1.522(3)
N6 C24 1.526(3)
C20 C21 1.524(3)
C21 C22 1.518(4)
C22 C23 1.538(4)
C24 C25 1.519(3)
C25 C26 1.513(4)
C26 C27 1.522(4)
C28 C29 1.515(3)
C29 C30 1.522(3)
C30 C31 1.522(4)
C32 C33 1.517(3)
C33 C34 1.505(4)
C34 C35 1.507(4)
O51A C52A 1.241(12)
C52A C53A 1.463(12)
C52A C54A 1.545(15)
O51B C52B 1.199(8)
C52B C54B 1.445(19)
C52B C53B 1.625(14)

loop_
_geom_hbond_atom_site_label_D
_geom_hbond_atom_site_label_H
_geom_hbond_atom_site_label_A
_geom_hbond_distance_DH
_geom_hbond_distance_HA
_geom_hbond_distance_DA
_geom_hbond_angle_DHA
_geom_hbond_site_symmetry_A
N3 H3 O5 0.93 2.25 3.078(2) 148.5 3_656
N3 H3 O6 0.93 2.43 3.221(2) 142.2 3_656
N5 H5 O7 0.93 2.20 3.048(2) 150.4 3_556
N5 H5 O8 0.93 2.51 3.271(3) 139.4 3_556
O11 H11A O4 1.00 1.87 2.867(2) 172.1 2_655
O11 H11B O6 1.00 1.82 2.776(2) 159.2 4_565
O12 H12A O2 1.00 1.88 2.868(3) 170.6 3_656
O12 H12B O8 1.00 1.88 2.836(2) 159.2 1_655
N3 H3 O3 0.93 2.76 3.096(2) 102.2 .
N5 H5 O1 0.93 2.75 3.069(2) 101.3 .
